data_7024269
loop_
_publ_author_name
'Mart\'inez, David'
'Motevalli, Majid'
'Watkinson, Michael'

_publ_section_title
;
 Is there really a diagnostically useful relationship between the
 carbon-oxygen stretching frequencies in metal carboxylate complexes and
 their coordination mode?
;
_journal_issue 2
_journal_name_full 'Dalton transactions (Cambridge, England : 2003)'
_journal_page_first 446
_journal_page_last 455
_journal_paper_doi 10.1039/b913865j
_journal_volume 39
_journal_year 2010
_chemical_formula_moiety
;
C68 H62 Mn4 N8 O12, 2(C2 H3 O2), 4(H2 O)
;
_chemical_formula_sum 'C72 H76 Mn4 N8 O20'
_chemical_formula_weight 1593.17
_chemical_name_systematic
;
?
;
_space_group_IT_number 2
_symmetry_cell_setting triclinic
_symmetry_space_group_name_Hall '-P 1'
_symmetry_space_group_name_H-M 'P -1'
_atom_sites_solution_hydrogens geom
_atom_sites_solution_primary direct
_atom_sites_solution_secondary difmap
_audit_creation_method SHELXL-97
_cell_angle_alpha 100.1700(10)
_cell_angle_beta 94.6520(10)
_cell_angle_gamma 102.2140(10)
_cell_formula_units_Z 1
_cell_length_a 9.8025(2)
_cell_length_b 13.2412(3)
_cell_length_c 13.5735(3)
_cell_measurement_reflns_used 7593
_cell_measurement_temperature 120(2)
_cell_measurement_theta_max 27.485
_cell_measurement_theta_min 2.91
_cell_volume 1681.97(6)
_computing_cell_refinement 'HKL Scalepack (Otwinowski & Minor 1997)'
_computing_data_collection 'Collect (Bruker AXS BV, 1997-2004)'
_computing_data_reduction
;
?
;
_computing_molecular_graphics 'Ortep-3 for Windows (Farrugia, 1997)'
_computing_publication_material 'WinGX publication routines (Farrugia, 1999)'
_computing_structure_refinement 'SHELXL-97 (Sheldrick, 1997)'
_computing_structure_solution 'SHELXS-97 (Sheldrick, 1997)'
_diffrn_ambient_temperature 120(2)
_diffrn_detector_area_resol_mean 9
_diffrn_measured_fraction_theta_full 0.987
_diffrn_measured_fraction_theta_max 0.987
_diffrn_measurement_device_type KappaCCD
_diffrn_measurement_method CCD
_diffrn_radiation_monochromator graphite
_diffrn_radiation_source 'fine-focus sealed tube'
_diffrn_radiation_type MoK\a
_diffrn_radiation_wavelength 0.71073
_diffrn_reflns_av_R_equivalents 0.0542
_diffrn_reflns_av_sigmaI/netI 0.0534
_diffrn_reflns_limit_h_max 12
_diffrn_reflns_limit_h_min -12
_diffrn_reflns_limit_k_max 17
_diffrn_reflns_limit_k_min -17
_diffrn_reflns_limit_l_max 17
_diffrn_reflns_limit_l_min -17
_diffrn_reflns_number 33488
_diffrn_reflns_theta_full 27.65
_diffrn_reflns_theta_max 27.65
_diffrn_reflns_theta_min 3.07
_exptl_absorpt_coefficient_mu 0.818
_exptl_absorpt_correction_T_max 0.9602
_exptl_absorpt_correction_T_min 0.7408
_exptl_absorpt_correction_type multi-scan
_exptl_absorpt_process_details 'SADABS 2007/2 (Sheldrick, G.M., 2007)'
_exptl_crystal_colour Brown
_exptl_crystal_density_diffrn 1.573
_exptl_crystal_density_method 'not measured'
_exptl_crystal_description plate
_exptl_crystal_F_000 824
_exptl_crystal_size_max 0.39
_exptl_crystal_size_mid 0.32
_exptl_crystal_size_min 0.05
_refine_diff_density_max 1.051
_refine_diff_density_min -0.700
_refine_diff_density_rms 0.098
_refine_ls_extinction_method none
_refine_ls_goodness_of_fit_ref 1.040
_refine_ls_hydrogen_treatment constr
_refine_ls_matrix_type full
_refine_ls_number_parameters 458
_refine_ls_number_reflns 7743
_refine_ls_number_restraints 4
_refine_ls_restrained_S_all 1.065
_refine_ls_R_factor_all 0.0719
_refine_ls_R_factor_gt 0.0526
_refine_ls_shift/su_max 0.002
_refine_ls_shift/su_mean 0.000
_refine_ls_structure_factor_coef Fsqd
_refine_ls_weighting_details 'calc w=1/[\s^2^(Fo^2^)+(0.0584P)^2^+3.0332P] where P=(Fo^2^+2Fc^2^)/3'
_refine_ls_weighting_scheme calc
_refine_ls_wR_factor_gt 0.1282
_refine_ls_wR_factor_ref 0.1393
_reflns_number_gt 6058
_reflns_number_total 7743
_reflns_threshold_expression >2sigma(I)
_cod_data_source_file b913865j.txt
_cod_data_source_block mw-016a
_cod_original_cell_volume 1681.96(6)
_cod_database_code 7024269

loop_
_symmetry_equiv_pos_as_xyz
'x, y, z'
'-x, -y, -z'

loop_
_atom_site_label
_atom_site_type_symbol
_atom_site_fract_x
_atom_site_fract_y
_atom_site_fract_z
_atom_site_U_iso_or_equiv
_atom_site_adp_type
_atom_site_occupancy
_atom_site_symmetry_multiplicity
_atom_site_calc_flag
_atom_site_refinement_flags
_atom_site_disorder_assembly
_atom_site_disorder_group
C1 C 0.31145(18) 1.11458(14) 0.48317(14) 0.0188(6) Uani 1 1 d G . .
C2 C 0.32206(19) 1.21828(14) 0.47226(15) 0.0232(7) Uani 1 1 d G . .
H2 H 0.3923 1.2503 0.4359 0.028 Uiso 1 1 calc R . .
C3 C 0.2299(2) 1.27518(12) 0.51457(17) 0.0293(8) Uani 1 1 d G . .
H3 H 0.2372 1.3461 0.5071 0.035 Uiso 1 1 calc R . .
C4 C 0.1272(2) 1.22837(15) 0.56778(17) 0.0313(8) Uani 1 1 d G . .
H4 H 0.0642 1.2673 0.5967 0.038 Uiso 1 1 calc R . .
C5 C 0.11658(18) 1.12467(15) 0.57869(15) 0.0244(7) Uani 1 1 d G . .
H5 H 0.0464 1.0927 0.6151 0.029 Uiso 1 1 calc R . .
C6 C 0.20870(19) 1.06777(11) 0.53639(15) 0.0193(6) Uani 1 1 d G . .
C7 C 0.1972(3) 0.9616(2) 0.5552(2) 0.0190(6) Uani 1 1 d . . .
H7 H 0.1373 0.9398 0.6029 0.023 Uiso 1 1 calc R . .
C8 C 0.2560(3) 0.7921(2) 0.5400(2) 0.0235(7) Uani 1 1 d . . .
H8A H 0.1674 0.7695 0.5685 0.028 Uiso 1 1 calc R . .
H8B H 0.3359 0.7966 0.5913 0.028 Uiso 1 1 calc R . .
C9 C 0.2624(3) 0.7136(2) 0.4450(2) 0.0229(7) Uani 1 1 d . . .
H9A H 0.2882 0.6502 0.4629 0.028 Uiso 1 1 calc R . .
H9B H 0.1696 0.6915 0.4032 0.028 Uiso 1 1 calc R . .
C10 C 0.5705(2) 0.85781(14) 0.25847(15) 0.0219(6) Uani 1 1 d G . .
C11 C 0.6635(2) 0.89028(13) 0.19207(16) 0.0301(8) Uani 1 1 d G . .
H11 H 0.6779 0.9602 0.1804 0.036 Uiso 1 1 calc R . .
C12 C 0.7353(2) 0.82044(17) 0.14276(16) 0.0351(9) Uani 1 1 d G . .
H12 H 0.7988 0.8426 0.0974 0.042 Uiso 1 1 calc R . .
C13 C 0.7141(2) 0.71813(16) 0.15986(17) 0.0345(9) Uani 1 1 d G . .
H13 H 0.7632 0.6704 0.1262 0.041 Uiso 1 1 calc R . .
C14 C 0.6212(2) 0.68566(13) 0.22627(16) 0.0270(7) Uani 1 1 d G . .
H14 H 0.6067 0.6157 0.2380 0.032 Uiso 1 1 calc R . .
C15 C 0.54934(19) 0.75549(15) 0.27557(14) 0.0215(6) Uani 1 1 d G . .
C16 C 0.4482(3) 0.7141(2) 0.3391(2) 0.0195(6) Uani 1 1 d . . .
H16 H 0.4389 0.6426 0.3449 0.023 Uiso 1 1 calc R . .
C17 C -0.04615(19) 0.73606(15) -0.09215(13) 0.0191(6) Uani 1 1 d G . .
C18 C -0.16988(16) 0.75788(16) -0.13109(15) 0.0219(6) Uani 1 1 d G . .
H18 H -0.2542 0.7378 -0.1024 0.026 Uiso 1 1 calc R . .
C19 C -0.17016(17) 0.80916(17) -0.21204(15) 0.0256(7) Uani 1 1 d G . .
H19 H -0.2547 0.8241 -0.2387 0.031 Uiso 1 1 calc R . .
C20 C -0.0467(2) 0.83861(17) -0.25405(14) 0.0277(7) Uani 1 1 d G . .
H20 H -0.0469 0.8737 -0.3094 0.033 Uiso 1 1 calc R . .
C21 C 0.07700(17) 0.81678(17) -0.21511(15) 0.0260(7) Uani 1 1 d G . .
H21 H 0.1614 0.8369 -0.2438 0.031 Uiso 1 1 calc R . .
C22 C 0.07729(16) 0.76551(16) -0.13416(14) 0.0214(6) Uani 1 1 d G . .
C23 C 0.2099(3) 0.7445(3) -0.0980(2) 0.0230(7) Uani 1 1 d . . .
H23 H 0.2887 0.7668 -0.1317 0.028 Uiso 1 1 calc R . .
C24 C 0.3707(3) 0.6821(3) 0.0080(3) 0.0291(8) Uani 1 1 d . . .
H24A H 0.4172 0.7360 0.0682 0.035 Uiso 1 1 calc R . .
H24B H 0.4308 0.6876 -0.0469 0.035 Uiso 1 1 calc R . .
C25 C 0.3479(3) 0.5730(3) 0.0322(3) 0.0271(7) Uani 1 1 d . . .
H25A H 0.3231 0.5185 -0.0306 0.033 Uiso 1 1 calc R . .
H25B H 0.4343 0.5640 0.0694 0.033 Uiso 1 1 calc R . .
C26 C -0.01875(19) 0.51411(16) 0.19801(12) 0.0187(6) Uani 1 1 d G . .
C27 C -0.12728(15) 0.49516(17) 0.25699(15) 0.0236(7) Uani 1 1 d G . .
H27 H -0.2163 0.5080 0.2372 0.028 Uiso 1 1 calc R . .
C28 C -0.10562(18) 0.45745(17) 0.34489(14) 0.0263(7) Uani 1 1 d G . .
H28 H -0.1798 0.4445 0.3852 0.032 Uiso 1 1 calc R . .
C29 C 0.0246(2) 0.43868(17) 0.37380(12) 0.0249(7) Uani 1 1 d G . .
H29 H 0.0394 0.4129 0.4339 0.030 Uiso 1 1 calc R . .
C30 C 0.13312(16) 0.45762(16) 0.31482(14) 0.0229(7) Uani 1 1 d G . .
H30 H 0.2221 0.4448 0.3346 0.027 Uiso 1 1 calc R . .
C31 C 0.11146(16) 0.49534(16) 0.22692(13) 0.0207(6) Uani 1 1 d G . .
C32 C 0.2287(3) 0.5123(2) 0.1674(2) 0.0217(6) Uani 1 1 d . . .
H32 H 0.3073 0.4840 0.1829 0.026 Uiso 1 1 calc R . .
C33 C 0.1579(3) 0.8504(3) 0.2123(2) 0.0231(7) Uani 1 1 d . . .
C34 C 0.1237(5) 0.9117(3) 0.1336(3) 0.0473(11) Uani 1 1 d . . .
H34A H 0.0780 0.8625 0.0713 0.071 Uiso 1 1 calc R . .
H34B H 0.2106 0.9565 0.1202 0.071 Uiso 1 1 calc R . .
H34C H 0.0601 0.9559 0.1582 0.071 Uiso 1 1 calc R . .
C35 C 0.5195(4) 0.3781(4) 0.2754(3) 0.0384(10) Uani 1 1 d D . .
C36 C 0.4864(7) 0.4648(4) 0.3345(4) 0.0343(11) Uani 0.640(4) 1 d P A 1
O7 O 0.5499(6) 0.3159(5) 0.3113(7) 0.070(2) Uani 0.640(4) 1 d PD A 1
O8 O 0.5025(7) 0.3891(6) 0.1900(5) 0.0562(18) Uani 0.640(4) 1 d PD A 1
O9 O 0.4716(7) 0.8949(4) 0.7954(5) 0.076(2) Uani 0.640(4) 1 d P A 1
O11 O 0.4279(9) 0.9682(8) 0.0087(9) 0.134(3) Uani 0.640(4) 1 d P . 1
C36' C 0.5195(12) 0.2705(8) 0.2180(8) 0.0343(11) Uani 0.360(4) 1 d P A 2
O7' O 0.5644(8) 0.3768(8) 0.3653(6) 0.041(2) Uani 0.360(4) 1 d PD A 2
O8' O 0.5097(11) 0.4407(8) 0.2298(11) 0.059(4) Uani 0.360(4) 1 d PD A 2
O10 O 0.4271(7) 0.5246(5) 0.4628(5) 0.0293(17) Uani 0.360(4) 1 d P A 2
O12 O 0.4274(17) 0.0656(15) 0.0549(15) 0.134(3) Uani 0.360(4) 1 d P A 2
Mn1 Mn 0.37824(4) 0.91828(3) 0.40067(3) 0.01716(12) Uani 1 1 d . . .
Mn2 Mn 0.08444(4) 0.63622(4) 0.05482(3) 0.01799(13) Uani 1 1 d . . .
O1 O 0.4126(2) 1.06574(16) 0.44801(16) 0.0195(4) Uani 1 1 d . . .
O2 O 0.5088(2) 0.93170(17) 0.30738(16) 0.0223(5) Uani 1 1 d . . .
O3 O -0.0546(2) 0.68349(17) -0.01485(15) 0.0193(4) Uani 1 1 d . . .
O4 O -0.0488(2) 0.54356(18) 0.10904(16) 0.0222(5) Uani 1 1 d . . .
O5 O 0.1478(2) 0.75301(18) 0.18845(16) 0.0246(5) Uani 1 1 d . . .
O6 O 0.1984(2) 0.90360(19) 0.30077(17) 0.0278(5) Uani 1 1 d . . .
N1 N 0.2630(2) 0.8954(2) 0.51157(19) 0.0180(5) Uani 1 1 d . . .
N2 N 0.3701(3) 0.7664(2) 0.38832(19) 0.0187(5) Uani 1 1 d . . .
N3 N 0.2295(3) 0.6981(2) -0.02378(19) 0.0204(5) Uani 1 1 d . . .
N4 N 0.2312(3) 0.5634(2) 0.09514(19) 0.0200(5) Uani 1 1 d . . .

loop_
_atom_site_aniso_label
_atom_site_aniso_U_11
_atom_site_aniso_U_22
_atom_site_aniso_U_33
_atom_site_aniso_U_23
_atom_site_aniso_U_13
_atom_site_aniso_U_12
C1 0.0163(13) 0.0200(15) 0.0165(14) -0.0040(12) -0.0036(11) 0.0049(11)
C2 0.0220(15) 0.0227(16) 0.0227(16) 0.0031(13) -0.0037(12) 0.0040(12)
C3 0.0268(17) 0.0251(18) 0.0351(19) 0.0019(15) -0.0060(14) 0.0108(14)
C4 0.0212(16) 0.0308(19) 0.040(2) -0.0040(16) -0.0035(14) 0.0130(14)
C5 0.0148(14) 0.0277(17) 0.0266(17) -0.0042(13) 0.0015(12) 0.0044(12)
C6 0.0151(13) 0.0206(15) 0.0176(15) -0.0040(12) -0.0019(11) 0.0016(11)
C7 0.0131(13) 0.0215(15) 0.0181(15) -0.0027(12) 0.0020(11) -0.0002(11)
C8 0.0267(16) 0.0194(16) 0.0243(16) 0.0051(13) 0.0088(13) 0.0026(13)
C9 0.0202(15) 0.0173(15) 0.0295(17) 0.0013(13) 0.0081(13) 0.0014(12)
C10 0.0168(14) 0.0260(17) 0.0175(15) -0.0058(12) 0.0002(12) 0.0025(12)
C11 0.0282(17) 0.0322(19) 0.0247(17) -0.0032(14) 0.0096(14) 0.0007(14)
C12 0.0289(18) 0.042(2) 0.0286(19) -0.0033(16) 0.0146(15) 0.0001(16)
C13 0.0250(17) 0.043(2) 0.0313(19) -0.0083(16) 0.0067(15) 0.0100(16)
C14 0.0211(15) 0.0291(18) 0.0272(17) -0.0051(14) 0.0009(13) 0.0073(13)
C15 0.0163(14) 0.0262(17) 0.0175(15) -0.0041(12) -0.0012(11) 0.0030(12)
C16 0.0168(14) 0.0187(15) 0.0196(15) -0.0032(12) -0.0028(11) 0.0042(11)
C17 0.0214(14) 0.0163(15) 0.0167(14) -0.0026(11) 0.0026(12) 0.0023(12)
C18 0.0227(15) 0.0187(15) 0.0234(16) 0.0023(12) 0.0069(13) 0.0026(12)
C19 0.0278(16) 0.0216(17) 0.0269(17) 0.0034(13) 0.0014(13) 0.0066(13)
C20 0.0347(18) 0.0232(17) 0.0267(17) 0.0088(14) 0.0066(14) 0.0056(14)
C21 0.0280(16) 0.0248(17) 0.0225(16) 0.0031(13) 0.0079(13) -0.0007(13)
C22 0.0246(15) 0.0197(16) 0.0167(15) -0.0011(12) 0.0039(12) 0.0011(12)
C23 0.0197(15) 0.0263(17) 0.0180(15) -0.0015(13) 0.0058(12) -0.0019(12)
C24 0.0137(14) 0.046(2) 0.0262(17) 0.0085(15) 0.0029(13) 0.0021(14)
C25 0.0185(15) 0.039(2) 0.0232(16) 0.0000(14) 0.0049(13) 0.0106(14)
C26 0.0212(14) 0.0131(14) 0.0193(15) -0.0003(11) 0.0013(12) 0.0014(11)
C27 0.0224(15) 0.0211(16) 0.0274(17) 0.0051(13) 0.0029(13) 0.0052(12)
C28 0.0318(17) 0.0231(17) 0.0234(16) 0.0029(13) 0.0066(14) 0.0050(14)
C29 0.0342(17) 0.0185(16) 0.0196(16) 0.0016(12) -0.0028(13) 0.0047(13)
C30 0.0267(16) 0.0150(15) 0.0231(16) -0.0031(12) -0.0051(13) 0.0049(12)
C31 0.0213(15) 0.0145(14) 0.0225(16) -0.0035(12) -0.0006(12) 0.0027(12)
C32 0.0183(14) 0.0176(15) 0.0237(16) -0.0052(12) -0.0050(12) 0.0024(12)
C33 0.0176(14) 0.0282(18) 0.0214(16) -0.0014(13) 0.0029(12) 0.0056(13)
C34 0.082(3) 0.025(2) 0.030(2) -0.0012(16) -0.007(2) 0.013(2)
C35 0.0197(17) 0.061(3) 0.024(2) 0.0065(19) 0.0087(14) -0.0136(18)
C36 0.051(3) 0.025(2) 0.027(2) -0.008(2) 0.012(2) 0.016(2)
O7 0.035(3) 0.047(4) 0.139(7) 0.046(5) 0.008(4) 0.012(3)
O8 0.031(3) 0.052(4) 0.088(5) 0.021(4) 0.012(3) 0.010(3)
O9 0.101(5) 0.054(3) 0.093(5) 0.037(3) 0.066(4) 0.022(3)
O11 0.102(5) 0.122(7) 0.179(9) 0.043(7) 0.026(6) 0.012(6)
C36' 0.051(3) 0.025(2) 0.027(2) -0.008(2) 0.012(2) 0.016(2)
O7' 0.032(4) 0.040(5) 0.060(6) 0.024(4) 0.010(4) 0.015(4)
O8' 0.022(4) 0.039(6) 0.121(11) 0.041(7) -0.003(6) 0.006(5)
O10 0.035(4) 0.019(3) 0.029(4) 0.000(3) -0.016(3) 0.008(3)
O12 0.102(5) 0.122(7) 0.179(9) 0.043(7) 0.026(6) 0.012(6)
Mn1 0.0162(2) 0.0146(2) 0.0177(2) -0.00231(17) 0.00499(17) 0.00062(17)
Mn2 0.0138(2) 0.0208(3) 0.0174(2) 0.00150(18) 0.00232(17) 0.00148(17)
O1 0.0168(10) 0.0158(10) 0.0235(11) -0.0022(9) 0.0061(8) 0.0020(8)
O2 0.0230(11) 0.0205(11) 0.0213(11) -0.0009(9) 0.0084(9) 0.0022(9)
O3 0.0181(10) 0.0224(11) 0.0178(10) 0.0044(9) 0.0047(8) 0.0042(8)
O4 0.0159(10) 0.0279(12) 0.0224(11) 0.0083(9) 0.0011(9) 0.0016(9)
O5 0.0303(12) 0.0230(12) 0.0180(11) -0.0020(9) 0.0014(9) 0.0060(9)
O6 0.0228(11) 0.0336(14) 0.0221(12) -0.0091(10) -0.0007(9) 0.0093(10)
N1 0.0158(11) 0.0175(13) 0.0173(12) -0.0013(10) 0.0023(10) 0.0001(10)
N2 0.0164(12) 0.0178(13) 0.0190(13) -0.0015(10) 0.0022(10) 0.0019(10)
N3 0.0138(11) 0.0253(14) 0.0187(13) -0.0001(11) 0.0029(10) 0.0003(10)
N4 0.0150(12) 0.0211(13) 0.0200(13) -0.0032(10) 0.0003(10) 0.0022(10)

loop_
_atom_type_symbol
_atom_type_description
_atom_type_scat_dispersion_real
_atom_type_scat_dispersion_imag
_atom_type_scat_source
C C 0.0033 0.0016 'International Tables Vol C Tables 4.2.6.8 and 6.1.1.4'
H H 0.0000 0.0000 'International Tables Vol C Tables 4.2.6.8 and 6.1.1.4'
Mn Mn 0.3368 0.7283 'International Tables Vol C Tables 4.2.6.8 and 6.1.1.4'
O O 0.0106 0.0060 'International Tables Vol C Tables 4.2.6.8 and 6.1.1.4'
N N 0.0061 0.0033 'International Tables Vol C Tables 4.2.6.8 and 6.1.1.4'

loop_
_geom_angle_atom_site_label_1
_geom_angle_atom_site_label_2
_geom_angle_atom_site_label_3
_geom_angle
O1 C1 C2 117.36(15)
O1 C1 C6 122.37(15)
C2 C1 C6 120.0
C3 C2 C1 120.0
C3 C2 H2 120.0
C1 C2 H2 120.0
C2 C3 C4 120.0
C2 C3 H3 120.0
C4 C3 H3 120.0
C3 C4 C5 120.0
C3 C4 H4 120.0
C5 C4 H4 120.0
C4 C5 C6 120.0
C4 C5 H5 120.0
C6 C5 H5 120.0
C5 C6 C1 120.0
C5 C6 C7 117.33(16)
C1 C6 C7 122.58(16)
N1 C7 C6 124.3(3)
N1 C7 H7 117.9
C6 C7 H7 117.9
N1 C8 C9 107.5(2)
N1 C8 H8A 110.2
C9 C8 H8A 110.2
N1 C8 H8B 110.2
C9 C8 H8B 110.2
H8A C8 H8B 108.5
N2 C9 C8 107.7(2)
N2 C9 H9A 110.2
C8 C9 H9A 110.2
N2 C9 H9B 110.2
C8 C9 H9B 110.2
H9A C9 H9B 108.5
O2 C10 C11 116.73(16)
O2 C10 C15 123.20(16)
C11 C10 C15 120.0
C12 C11 C10 120.0
C12 C11 H11 120.0
C10 C11 H11 120.0
C13 C12 C11 120.0
C13 C12 H12 120.0
C11 C12 H12 120.0
C12 C13 C14 120.0
C12 C13 H13 120.0
C14 C13 H13 120.0
C15 C14 C13 120.0
C15 C14 H14 120.0
C13 C14 H14 120.0
C14 C15 C10 120.0
C14 C15 C16 116.78(17)
C10 C15 C16 123.12(17)
N2 C16 C15 125.3(3)
N2 C16 H16 117.3
C15 C16 H16 117.3
O3 C17 C18 116.72(15)
O3 C17 C22 123.26(15)
C18 C17 C22 120.0
C19 C18 C17 120.0
C19 C18 H18 120.0
C17 C18 H18 120.0
C18 C19 C20 120.0
C18 C19 H19 120.0
C20 C19 H19 120.0
C21 C20 C19 120.0
C21 C20 H20 120.0
C19 C20 H20 120.0
C20 C21 C22 120.0
C20 C21 H21 120.0
C22 C21 H21 120.0
C21 C22 C17 120.0
C21 C22 C23 116.98(17)
C17 C22 C23 123.02(17)
N3 C23 C22 125.4(3)
N3 C23 H23 117.3
C22 C23 H23 117.3
N3 C24 C25 106.7(3)
N3 C24 H24A 110.4
C25 C24 H24A 110.4
N3 C24 H24B 110.4
C25 C24 H24B 110.4
H24A C24 H24B 108.6
N4 C25 C24 106.5(3)
N4 C25 H25A 110.4
C24 C25 H25A 110.4
N4 C25 H25B 110.4
C24 C25 H25B 110.4
H25A C25 H25B 108.6
O4 C26 C27 117.45(15)
O4 C26 C31 122.38(15)
C27 C26 C31 120.0
C28 C27 C26 120.0
C28 C27 H27 120.0
C26 C27 H27 120.0
C27 C28 C29 120.0
C27 C28 H28 120.0
C29 C28 H28 120.0
C30 C29 C28 120.0
C30 C29 H29 120.0
C28 C29 H29 120.0
C31 C30 C29 120.0
C31 C30 H30 120.0
C29 C30 H30 120.0
C30 C31 C26 120.0
C30 C31 C32 117.49(17)
C26 C31 C32 122.51(17)
N4 C32 C31 123.5(3)
N4 C32 H32 118.2
C31 C32 H32 118.2
O5 C33 O6 123.7(3)
O5 C33 C34 120.4(3)
O6 C33 C34 115.9(3)
C33 C34 H34A 109.5
C33 C34 H34B 109.5
H34A C34 H34B 109.5
C33 C34 H34C 109.5
H34A C34 H34C 109.5
H34B C34 H34C 109.5
O7 C35 O8' 167.3(9)
O7 C35 O8 134.0(8)
O8' C35 O8 38.9(7)
O7 C35 O7' 47.4(5)
O8' C35 O7' 136.2(10)
O8 C35 O7' 167.7(6)
O7 C35 C36 119.8(6)
O8' C35 C36 69.0(9)
O8 C35 C36 106.1(6)
O7' C35 C36 74.6(5)
O7 C35 C36' 56.7(7)
O8' C35 C36' 117.2(9)
O8 C35 C36' 78.4(6)
O7' C35 C36' 104.1(7)
C36 C35 C36' 165.3(6)
O2 Mn1 O1 93.12(9)
O2 Mn1 N2 92.10(10)
O1 Mn1 N2 164.12(10)
O2 Mn1 N1 170.73(10)
O1 Mn1 N1 89.75(10)
N2 Mn1 N1 82.91(10)
O2 Mn1 O6 97.27(9)
O1 Mn1 O6 97.03(9)
N2 Mn1 O6 97.17(10)
N1 Mn1 O6 91.11(10)
O3 Mn2 O4 92.75(9)
O3 Mn2 N3 91.90(10)
O4 Mn2 N3 164.80(11)
O3 Mn2 N4 165.59(10)
O4 Mn2 N4 89.56(10)
N3 Mn2 N4 82.46(11)
O3 Mn2 O5 103.47(9)
O4 Mn2 O5 96.30(9)
N3 Mn2 O5 96.67(10)
N4 Mn2 O5 90.39(10)
C1 O1 Mn1 122.76(15)
C10 O2 Mn1 129.30(16)
C17 O3 Mn2 129.86(15)
C26 O4 Mn2 122.36(15)
C33 O5 Mn2 136.0(2)
C33 O6 Mn1 131.8(2)
C7 N1 C8 121.6(3)
C7 N1 Mn1 124.8(2)
C8 N1 Mn1 113.57(19)
C16 N2 C9 120.6(3)
C16 N2 Mn1 126.4(2)
C9 N2 Mn1 113.01(19)
C23 N3 C24 120.9(3)
C23 N3 Mn2 126.5(2)
C24 N3 Mn2 112.6(2)
C32 N4 C25 121.9(3)
C32 N4 Mn2 125.2(2)
C25 N4 Mn2 112.9(2)

loop_
_geom_bond_atom_site_label_1
_geom_bond_atom_site_label_2
_geom_bond_distance
_geom_bond_site_symmetry_2
C1 O1 1.367(2) .
C1 C2 1.3900 .
C1 C6 1.3900 .
C2 C3 1.3900 .
C2 H2 0.9500 .
C3 C4 1.3900 .
C3 H3 0.9500 .
C4 C5 1.3900 .
C4 H4 0.9500 .
C5 C6 1.3900 .
C5 H5 0.9500 .
C6 C7 1.456(3) .
C7 N1 1.286(4) .
C7 H7 0.9500 .
C8 N1 1.475(4) .
C8 C9 1.521(4) .
C8 H8A 0.9900 .
C8 H8B 0.9900 .
C9 N2 1.484(4) .
C9 H9A 0.9900 .
C9 H9B 0.9900 .
C10 O2 1.360(3) .
C10 C11 1.3900 .
C10 C15 1.3900 .
C11 C12 1.3900 .
C11 H11 0.9500 .
C12 C13 1.3900 .
C12 H12 0.9500 .
C13 C14 1.3900 .
C13 H13 0.9500 .
C14 C15 1.3900 .
C14 H14 0.9500 .
C15 C16 1.450(3) .
C16 N2 1.287(4) .
C16 H16 0.9500 .
C17 O3 1.356(2) .
C17 C18 1.3900 .
C17 C22 1.3900 .
C18 C19 1.3900 .
C18 H18 0.9500 .
C19 C20 1.3900 .
C19 H19 0.9500 .
C20 C21 1.3900 .
C20 H20 0.9500 .
C21 C22 1.3900 .
C21 H21 0.9500 .
C22 C23 1.450(4) .
C23 N3 1.292(4) .
C23 H23 0.9500 .
C24 N3 1.486(4) .
C24 C25 1.513(5) .
C24 H24A 0.9900 .
C24 H24B 0.9900 .
C25 N4 1.480(4) .
C25 H25A 0.9900 .
C25 H25B 0.9900 .
C26 O4 1.362(2) .
C26 C27 1.3900 .
C26 C31 1.3900 .
C27 C28 1.3900 .
C27 H27 0.9500 .
C28 C29 1.3900 .
C28 H28 0.9500 .
C29 C30 1.3900 .
C29 H29 0.9500 .
C30 C31 1.3900 .
C30 H30 0.9500 .
C31 C32 1.459(3) .
C32 N4 1.286(4) .
C32 H32 0.9500 .
C33 O5 1.253(4) .
C33 O6 1.266(4) .
C33 C34 1.508(5) .
C34 H34A 0.9800 .
C34 H34B 0.9800 .
C34 H34C 0.9800 .
C35 O7 1.107(6) .
C35 O8' 1.134(8) .
C35 O8 1.197(6) .
C35 O7' 1.268(7) .
C35 C36 1.393(7) .
C35 C36' 1.498(11) .
O11 O11 1.545(16) 2_675
Mn1 O2 1.876(2) .
Mn1 O1 1.893(2) .
Mn1 N2 1.972(3) .
Mn1 N1 1.982(2) .
Mn1 O6 2.088(2) .
Mn2 O3 1.872(2) .
Mn2 O4 1.884(2) .
Mn2 N3 1.973(2) .
Mn2 N4 1.986(3) .
Mn2 O5 2.118(2) .

loop_
_geom_torsion_atom_site_label_1
_geom_torsion_atom_site_label_2
_geom_torsion_atom_site_label_3
_geom_torsion_atom_site_label_4
_geom_torsion
O1 C1 C2 C3 -174.2(2)
C6 C1 C2 C3 0.0
C1 C2 C3 C4 0.0
C2 C3 C4 C5 0.0
C3 C4 C5 C6 0.0
C4 C5 C6 C1 0.0
C4 C5 C6 C7 176.7(2)
O1 C1 C6 C5 173.9(2)
C2 C1 C6 C5 0.0
O1 C1 C6 C7 -2.6(2)
C2 C1 C6 C7 -176.5(2)
C5 C6 C7 N1 171.3(2)
C1 C6 C7 N1 -12.2(4)
N1 C8 C9 N2 41.9(3)
O2 C10 C11 C12 177.1(2)
C15 C10 C11 C12 0.0
C10 C11 C12 C13 0.0
C11 C12 C13 C14 0.0
C12 C13 C14 C15 0.0
C13 C14 C15 C10 0.0
C13 C14 C15 C16 176.5(2)
O2 C10 C15 C14 -176.9(2)
C11 C10 C15 C14 0.0
O2 C10 C15 C16 6.7(3)
C11 C10 C15 C16 -176.3(2)
C14 C15 C16 N2 -178.2(2)
C10 C15 C16 N2 -1.8(4)
O3 C17 C18 C19 -178.4(2)
C22 C17 C18 C19 0.0
C17 C18 C19 C20 0.0
C18 C19 C20 C21 0.0
C19 C20 C21 C22 0.0
C20 C21 C22 C17 0.0
C20 C21 C22 C23 179.5(2)
O3 C17 C22 C21 178.3(2)
C18 C17 C22 C21 0.0
O3 C17 C22 C23 -1.2(3)
C18 C17 C22 C23 -179.5(2)
C21 C22 C23 N3 179.9(3)
C17 C22 C23 N3 -0.6(4)
N3 C24 C25 N4 -46.3(3)
O4 C26 C27 C28 175.3(2)
C31 C26 C27 C28 0.0
C26 C27 C28 C29 0.0
C27 C28 C29 C30 0.0
C28 C29 C30 C31 0.0
C29 C30 C31 C26 0.0
C29 C30 C31 C32 -179.2(2)
O4 C26 C31 C30 -175.0(2)
C27 C26 C31 C30 0.0
O4 C26 C31 C32 4.1(3)
C27 C26 C31 C32 179.1(2)
C30 C31 C32 N4 -167.5(2)
C26 C31 C32 N4 13.4(4)
C2 C1 O1 Mn1 -151.07(13)
C6 C1 O1 Mn1 34.9(2)
O2 Mn1 O1 C1 148.85(19)
N2 Mn1 O1 C1 -102.2(4)
N1 Mn1 O1 C1 -39.97(19)
O6 Mn1 O1 C1 51.1(2)
C11 C10 O2 Mn1 179.45(14)
C15 C10 O2 Mn1 -3.5(3)
O1 Mn1 O2 C10 162.6(2)
N2 Mn1 O2 C10 -2.4(2)
N1 Mn1 O2 C10 54.8(7)
O6 Mn1 O2 C10 -99.9(2)
C18 C17 O3 Mn2 177.94(14)
C22 C17 O3 Mn2 -0.4(3)
O4 Mn2 O3 C17 -163.2(2)
N3 Mn2 O3 C17 2.4(2)
N4 Mn2 O3 C17 -64.2(5)
O5 Mn2 O3 C17 99.7(2)
C27 C26 O4 Mn2 147.17(13)
C31 C26 O4 Mn2 -37.7(3)
O3 Mn2 O4 C26 -153.0(2)
N3 Mn2 O4 C26 99.3(4)
N4 Mn2 O4 C26 41.2(2)
O5 Mn2 O4 C26 -49.1(2)
O6 C33 O5 Mn2 179.1(2)
C34 C33 O5 Mn2 -2.1(5)
O3 Mn2 O5 C33 -32.3(3)
O4 Mn2 O5 C33 -126.6(3)
N3 Mn2 O5 C33 61.3(3)
N4 Mn2 O5 C33 143.8(3)
O5 C33 O6 Mn1 53.5(4)
C34 C33 O6 Mn1 -125.3(3)
O2 Mn1 O6 C33 44.2(3)
O1 Mn1 O6 C33 138.3(3)
N2 Mn1 O6 C33 -48.8(3)
N1 Mn1 O6 C33 -131.8(3)
C6 C7 N1 C8 174.9(3)
C6 C7 N1 Mn1 -6.3(4)
C9 C8 N1 C7 146.4(3)
C9 C8 N1 Mn1 -32.5(3)
O2 Mn1 N1 C7 134.7(6)
O1 Mn1 N1 C7 26.6(2)
N2 Mn1 N1 C7 -167.5(3)
O6 Mn1 N1 C7 -70.5(2)
O2 Mn1 N1 C8 -46.4(7)
O1 Mn1 N1 C8 -154.5(2)
N2 Mn1 N1 C8 11.3(2)
O6 Mn1 N1 C8 108.4(2)
C15 C16 N2 C9 175.4(3)
C15 C16 N2 Mn1 -5.9(4)
C8 C9 N2 C16 144.5(3)
C8 C9 N2 Mn1 -34.4(3)
O2 Mn1 N2 C16 6.9(3)
O1 Mn1 N2 C16 -102.2(4)
N1 Mn1 N2 C16 -165.2(3)
O6 Mn1 N2 C16 104.5(3)
O2 Mn1 N2 C9 -174.3(2)
O1 Mn1 N2 C9 76.6(4)
N1 Mn1 N2 C9 13.6(2)
O6 Mn1 N2 C9 -76.7(2)
C22 C23 N3 C24 -179.0(3)
C22 C23 N3 Mn2 3.8(5)
C25 C24 N3 C23 -139.7(3)
C25 C24 N3 Mn2 37.9(3)
O3 Mn2 N3 C23 -4.0(3)
O4 Mn2 N3 C23 103.8(4)
N4 Mn2 N3 C23 162.7(3)
O5 Mn2 N3 C23 -107.8(3)
O3 Mn2 N3 C24 178.6(2)
O4 Mn2 N3 C24 -73.6(4)
N4 Mn2 N3 C24 -14.7(2)
O5 Mn2 N3 C24 74.8(2)
C31 C32 N4 C25 -175.9(3)
C31 C32 N4 Mn2 3.8(4)
C24 C25 N4 C32 -144.1(3)
C24 C25 N4 Mn2 36.1(3)
O3 Mn2 N4 C32 -124.8(4)
O4 Mn2 N4 C32 -25.4(3)
N3 Mn2 N4 C32 167.6(3)
O5 Mn2 N4 C32 70.9(3)
O3 Mn2 N4 C25 54.9(5)
O4 Mn2 N4 C25 154.3(2)
N3 Mn2 N4 C25 -12.7(2)
O5 Mn2 N4 C25 -109.4(2)
